data_4072199
loop_
_publ_author_name
'Wang, Dun'
'Li, Shihui'
'Liu, Xinli'
'Gao, Wei'
'Cui, Dongmei'

_publ_section_title
;
 Thiophene-NPN Ligand Supported Rare-Earth Metal Bis(alkyl) Complexes.
 Synthesis and Catalysis toward Highlytrans-1,4 Selective Polymerization
 of Butadiene
;
_journal_issue 24
_journal_name_full Organometallics
_journal_page_first 6531
_journal_paper_doi 10.1021/om800660j
_journal_volume 27
_journal_year 2008
_chemical_formula_moiety None
_chemical_formula_sum 'C44 H60 N2 P S Sc Si2'
_chemical_formula_weight 781.11
_chemical_melting_point ?
_chemical_name_common iPrNPNSMeSc(CH2SiMe3)2
_chemical_name_systematic
; 
 ? 
;
_space_group_IT_number 15
_symmetry_cell_setting monoclinic
_symmetry_space_group_name_Hall '-C 2yc'
_symmetry_space_group_name_H-M 'C 1 2/c 1'
_atom_sites_solution_hydrogens geom
_atom_sites_solution_primary direct
_atom_sites_solution_secondary difmap
_audit_creation_method SHELXL-97
_cell_angle_alpha 90.00
_cell_angle_beta 115.1560(10)
_cell_angle_gamma 90.00
_cell_formula_units_Z 8
_cell_length_a 41.905(3)
_cell_length_b 11.7333(8)
_cell_length_c 20.3477(14)
_cell_measurement_temperature 185(2)
_cell_volume 9055.7(11)
_computing_cell_refinement 'Bruker SMART'
_computing_data_collection 'Bruker SMART'
_computing_data_reduction 'Bruker SAINT'
_computing_molecular_graphics 'Bruker SHELXTL'
_computing_publication_material 'Bruker SHELXTL'
_computing_structure_refinement 'SHELXL-97 (Sheldrick, 1997)'
_computing_structure_solution 'SHELXS-97 (Sheldrick, 1990)'
_diffrn_ambient_temperature 185(2)
_diffrn_measured_fraction_theta_full 0.995
_diffrn_measured_fraction_theta_max 0.995
_diffrn_measurement_device_type 'CCD area detector'
_diffrn_measurement_method 'phi and omega scans'
_diffrn_radiation_monochromator graphite
_diffrn_radiation_source 'fine-focus sealed tube'
_diffrn_radiation_type MoK\a
_diffrn_radiation_wavelength 0.71073
_diffrn_reflns_av_R_equivalents 0.0855
_diffrn_reflns_av_sigmaI/netI 0.1122
_diffrn_reflns_limit_h_max 51
_diffrn_reflns_limit_h_min -51
_diffrn_reflns_limit_k_max 9
_diffrn_reflns_limit_k_min -14
_diffrn_reflns_limit_l_max 25
_diffrn_reflns_limit_l_min -23
_diffrn_reflns_number 24922
_diffrn_reflns_theta_full 26.06
_diffrn_reflns_theta_max 26.06
_diffrn_reflns_theta_min 1.82
_exptl_absorpt_coefficient_mu 0.327
_exptl_absorpt_correction_T_max 0.9718
_exptl_absorpt_correction_T_min 0.9256
_exptl_absorpt_correction_type multi-scan
_exptl_crystal_density_diffrn 1.146
_exptl_crystal_density_method 'not measured'
_exptl_crystal_F_000 3344
_exptl_crystal_size_max 0.24
_exptl_crystal_size_mid 0.11
_exptl_crystal_size_min 0.09
_refine_diff_density_max 0.411
_refine_diff_density_min -0.284
_refine_diff_density_rms 0.066
_refine_ls_extinction_method none
_refine_ls_goodness_of_fit_ref 0.963
_refine_ls_hydrogen_treatment constr
_refine_ls_matrix_type full
_refine_ls_number_parameters 471
_refine_ls_number_reflns 8911
_refine_ls_number_restraints 0
_refine_ls_restrained_S_all 0.963
_refine_ls_R_factor_all 0.1321
_refine_ls_R_factor_gt 0.0631
_refine_ls_shift/su_max 0.000
_refine_ls_shift/su_mean 0.000
_refine_ls_structure_factor_coef Fsqd
_refine_ls_weighting_details 'calc w=1/[\s^2^(Fo^2^)+(0.0562P)^2^+0.0000P] where P=(Fo^2^+2Fc^2^)/3'
_refine_ls_weighting_scheme calc
_refine_ls_wR_factor_gt 0.1178
_refine_ls_wR_factor_ref 0.1453
_reflns_number_gt 4898
_reflns_number_total 8911
_reflns_threshold_expression >2sigma(I)
_cod_data_source_file om800660j_si_003.cif
_cod_data_source_block S131m
_cod_depositor_comments
;
The following automatic conversions were performed:

'_chemical_melting_point' value 'None' was changed to '?' - the value
is undefined or not given.

Automatic conversion script
Id: cif_fix_values 1715 2011-07-08 13:25:40Z adriana 
;
_cod_original_cell_volume 9055.8(11)
_cod_original_sg_symbol_H-M C2/c
_cod_database_code 4072199

loop_
_symmetry_equiv_pos_as_xyz
'x, y, z'
'-x, y, -z+1/2'
'x+1/2, y+1/2, z'
'-x+1/2, y+1/2, -z+1/2'
'-x, -y, -z'
'x, -y, z-1/2'
'-x+1/2, -y+1/2, -z'
'x+1/2, -y+1/2, z-1/2'

loop_
_atom_site_label
_atom_site_type_symbol
_atom_site_fract_x
_atom_site_fract_y
_atom_site_fract_z
_atom_site_U_iso_or_equiv
_atom_site_adp_type
_atom_site_occupancy
_atom_site_symmetry_multiplicity
_atom_site_calc_flag
_atom_site_refinement_flags
Sc1 Sc 0.120125(18) 0.63514(6) 0.22977(4) 0.02847(19) Uani 1 1 d .
N1 N 0.10583(7) 0.6314(2) 0.31644(15) 0.0314(7) Uani 1 1 d .
N2 N 0.13089(7) 0.4556(2) 0.24200(14) 0.0266(7) Uani 1 1 d .
P1 P 0.14797(3) 0.41904(8) 0.32667(5) 0.0293(2) Uani 1 1 d .
S1 S 0.14556(3) 0.80993(9) 0.42847(6) 0.0488(3) Uani 1 1 d .
Si1 Si 0.18903(3) 0.80051(10) 0.20532(7) 0.0474(3) Uani 1 1 d .
Si2 Si 0.05106(3) 0.81407(10) 0.09487(6) 0.0451(3) Uani 1 1 d .
C1 C 0.10354(9) 0.5522(3) 0.36416(19) 0.0335(9) Uani 1 1 d .
C2 C 0.08391(10) 0.5693(4) 0.4058(2) 0.0440(10) Uani 1 1 d .
H2 H 0.0726 0.6405 0.4030 0.053 Uiso 1 1 calc R
C3 C 0.08090(11) 0.4852(4) 0.4499(2) 0.0528(12) Uani 1 1 d .
H3 H 0.0677 0.4996 0.4771 0.063 Uiso 1 1 calc R
C4 C 0.09661(12) 0.3812(4) 0.4554(2) 0.0533(12) Uani 1 1 d .
H4 H 0.0935 0.3231 0.4847 0.064 Uiso 1 1 calc R
C5 C 0.11706(11) 0.3611(4) 0.4182(2) 0.0445(10) Uani 1 1 d .
H5 H 0.1288 0.2901 0.4236 0.053 Uiso 1 1 calc R
C6 C 0.12052(10) 0.4446(3) 0.37241(18) 0.0333(9) Uani 1 1 d .
C7 C 0.18702(9) 0.5033(3) 0.37422(18) 0.0286(8) Uani 1 1 d .
C8 C 0.19492(10) 0.5451(3) 0.4434(2) 0.0413(10) Uani 1 1 d .
H8 H 0.1783 0.5372 0.4634 0.050 Uiso 1 1 calc R
C9 C 0.22665(11) 0.5978(3) 0.4830(2) 0.0461(11) Uani 1 1 d .
H9 H 0.2316 0.6262 0.5301 0.055 Uiso 1 1 calc R
C10 C 0.25106(11) 0.6101(3) 0.4558(2) 0.0486(11) Uani 1 1 d .
H10 H 0.2730 0.6460 0.4840 0.058 Uiso 1 1 calc R
C11 C 0.24379(11) 0.5701(4) 0.3873(2) 0.0518(12) Uani 1 1 d .
H11 H 0.2606 0.5788 0.3679 0.062 Uiso 1 1 calc R
C12 C 0.21187(10) 0.5173(3) 0.3467(2) 0.0428(10) Uani 1 1 d .
H12 H 0.2069 0.4902 0.2994 0.051 Uiso 1 1 calc R
C13 C 0.16300(10) 0.2729(3) 0.34239(19) 0.0355(9) Uani 1 1 d .
C14 C 0.19710(12) 0.2474(4) 0.3920(2) 0.0592(13) Uani 1 1 d .
H14 H 0.2126 0.3073 0.4180 0.071 Uiso 1 1 calc R
C15 C 0.20878(13) 0.1357(4) 0.4039(3) 0.0696(15) Uani 1 1 d .
H15 H 0.2322 0.1191 0.4379 0.083 Uiso 1 1 calc R
C16 C 0.18655(13) 0.0490(3) 0.3668(2) 0.0533(12) Uani 1 1 d .
H16 H 0.1946 -0.0277 0.3747 0.064 Uiso 1 1 calc R
C17 C 0.15274(12) 0.0726(3) 0.3182(2) 0.0482(11) Uani 1 1 d .
H17 H 0.1373 0.0120 0.2931 0.058 Uiso 1 1 calc R
C18 C 0.14084(10) 0.1837(3) 0.3056(2) 0.0402(10) Uani 1 1 d .
H18 H 0.1174 0.1993 0.2715 0.048 Uiso 1 1 calc R
C19 C 0.11128(9) 0.3781(3) 0.18272(18) 0.0284(8) Uani 1 1 d .
C20 C 0.07526(10) 0.3561(3) 0.1623(2) 0.0372(9) Uani 1 1 d .
C21 C 0.05763(11) 0.2836(3) 0.1037(2) 0.0498(11) Uani 1 1 d .
H21 H 0.0334 0.2674 0.0898 0.060 Uiso 1 1 calc R
C22 C 0.07454(12) 0.2350(3) 0.0657(2) 0.0501(11) Uani 1 1 d .
H22 H 0.0620 0.1855 0.0261 0.060 Uiso 1 1 calc R
C23 C 0.10915(11) 0.2578(4) 0.0848(2) 0.0461(11) Uani 1 1 d .
H23 H 0.1206 0.2240 0.0581 0.055 Uiso 1 1 calc R
C24 C 0.12817(10) 0.3298(3) 0.14261(18) 0.0332(9) Uani 1 1 d .
C25 C 0.16657(10) 0.3516(3) 0.16021(19) 0.0401(10) Uani 1 1 d .
H25 H 0.1761 0.4067 0.2016 0.048 Uiso 1 1 calc R
C26 C 0.17069(11) 0.4045(4) 0.0957(2) 0.0580(13) Uani 1 1 d .
H26A H 0.1630 0.3498 0.0555 0.087 Uiso 1 1 calc R
H26B H 0.1955 0.4242 0.1100 0.087 Uiso 1 1 calc R
H26C H 0.1562 0.4735 0.0802 0.087 Uiso 1 1 calc R
C27 C 0.18808(12) 0.2415(4) 0.1838(3) 0.0753(16) Uani 1 1 d .
H27A H 0.1865 0.2113 0.2273 0.113 Uiso 1 1 calc R
H27B H 0.2128 0.2576 0.1948 0.113 Uiso 1 1 calc R
H27C H 0.1787 0.1853 0.1446 0.113 Uiso 1 1 calc R
C28 C 0.05451(10) 0.4040(4) 0.2017(2) 0.0475(11) Uani 1 1 d .
H28 H 0.0697 0.4614 0.2378 0.057 Uiso 1 1 calc R
C29 C 0.04539(12) 0.3091(4) 0.2437(3) 0.0711(15) Uani 1 1 d .
H29A H 0.0297 0.2533 0.2092 0.107 Uiso 1 1 calc R
H29B H 0.0336 0.3427 0.2715 0.107 Uiso 1 1 calc R
H29C H 0.0671 0.2711 0.2769 0.107 Uiso 1 1 calc R
C30 C 0.02081(12) 0.4631(4) 0.1512(3) 0.0768(15) Uani 1 1 d .
H30A H 0.0263 0.5215 0.1231 0.115 Uiso 1 1 calc R
H30B H 0.0098 0.4990 0.1798 0.115 Uiso 1 1 calc R
H30C H 0.0046 0.4070 0.1180 0.115 Uiso 1 1 calc R
C31 C 0.08603(10) 0.7377(3) 0.30717(19) 0.0382(10) Uani 1 1 d .
H31A H 0.0624 0.7188 0.3041 0.046 Uiso 1 1 calc R
H31B H 0.0826 0.7722 0.2602 0.046 Uiso 1 1 calc R
C32 C 0.10268(10) 0.8256(3) 0.3661(2) 0.0387(10) Uani 1 1 d .
C33 C 0.08803(13) 0.9246(4) 0.3770(2) 0.0504(12) Uani 1 1 d .
C34 C 0.11285(14) 0.9855(4) 0.4380(2) 0.0597(13) Uani 1 1 d .
H34 H 0.1074 1.0556 0.4543 0.072 Uiso 1 1 calc R
C35 C 0.14459(14) 0.9349(4) 0.4704(2) 0.0578(13) Uani 1 1 d .
H35 H 0.1640 0.9649 0.5113 0.069 Uiso 1 1 calc R
C36 C 0.05260(13) 0.9644(4) 0.3315(3) 0.0746(15) Uani 1 1 d .
H36A H 0.0532 1.0141 0.2933 0.112 Uiso 1 1 calc R
H36B H 0.0435 1.0071 0.3613 0.112 Uiso 1 1 calc R
H36C H 0.0373 0.8989 0.3094 0.112 Uiso 1 1 calc R
C37 C 0.08087(9) 0.6903(3) 0.12238(18) 0.0367(9) Uani 1 1 d .
H37A H 0.0943 0.6959 0.0925 0.044 Uiso 1 1 calc R
H37B H 0.0651 0.6237 0.1033 0.044 Uiso 1 1 calc R
C38 C 0.16351(10) 0.7602(3) 0.2559(2) 0.0383(9) Uani 1 1 d .
H38A H 0.1536 0.8328 0.2638 0.046 Uiso 1 1 calc R
H38B H 0.1814 0.7367 0.3042 0.046 Uiso 1 1 calc R
C39 C 0.01040(11) 0.7829(4) 0.1077(2) 0.0596(13) Uani 1 1 d .
H39A H -0.0018 0.7174 0.0776 0.089 Uiso 1 1 calc R
H39B H -0.0052 0.8496 0.0933 0.089 Uiso 1 1 calc R
H39C H 0.0169 0.7654 0.1589 0.089 Uiso 1 1 calc R
C40 C 0.03703(12) 0.8563(4) -0.0031(2) 0.0651(13) Uani 1 1 d .
H40A H 0.0571 0.8896 -0.0088 0.098 Uiso 1 1 calc R
H40B H 0.0180 0.9124 -0.0171 0.098 Uiso 1 1 calc R
H40C H 0.0287 0.7887 -0.0341 0.098 Uiso 1 1 calc R
C41 C 0.07235(13) 0.9442(3) 0.1491(2) 0.0649(14) Uani 1 1 d .
H41A H 0.0789 0.9294 0.2007 0.097 Uiso 1 1 calc R
H41B H 0.0558 1.0082 0.1328 0.097 Uiso 1 1 calc R
H41C H 0.0935 0.9630 0.1423 0.097 Uiso 1 1 calc R
C42 C 0.16034(15) 0.8625(6) 0.1152(3) 0.125(3) Uani 1 1 d .
H42A H 0.1436 0.8046 0.0852 0.187 Uiso 1 1 calc R
H42B H 0.1750 0.8880 0.0911 0.187 Uiso 1 1 calc R
H42C H 0.1473 0.9275 0.1218 0.187 Uiso 1 1 calc R
C43 C 0.22353(13) 0.9101(4) 0.2532(3) 0.0785(16) Uani 1 1 d .
H43A H 0.2122 0.9827 0.2539 0.118 Uiso 1 1 calc R
H43B H 0.2386 0.9198 0.2276 0.118 Uiso 1 1 calc R
H43C H 0.2379 0.8851 0.3031 0.118 Uiso 1 1 calc R
C44 C 0.21210(14) 0.6769(4) 0.1878(3) 0.0772(16) Uani 1 1 d .
H44A H 0.2283 0.6434 0.2341 0.116 Uiso 1 1 calc R
H44B H 0.2254 0.7025 0.1610 0.116 Uiso 1 1 calc R
H44C H 0.1947 0.6197 0.1591 0.116 Uiso 1 1 calc R

loop_
_atom_site_aniso_label
_atom_site_aniso_U_11
_atom_site_aniso_U_22
_atom_site_aniso_U_33
_atom_site_aniso_U_23
_atom_site_aniso_U_13
_atom_site_aniso_U_12
Sc1 0.0324(4) 0.0257(4) 0.0297(4) -0.0005(3) 0.0154(3) 0.0002(3)
N1 0.0338(18) 0.0300(17) 0.0343(17) -0.0012(15) 0.0182(15) 0.0007(14)
N2 0.0281(17) 0.0284(16) 0.0257(16) -0.0044(13) 0.0137(14) -0.0036(13)
P1 0.0345(6) 0.0242(5) 0.0301(5) -0.0008(4) 0.0146(5) -0.0032(4)
S1 0.0612(8) 0.0437(7) 0.0399(6) -0.0060(5) 0.0201(6) -0.0024(6)
Si1 0.0452(7) 0.0429(7) 0.0547(8) 0.0133(6) 0.0218(6) -0.0049(6)
Si2 0.0417(7) 0.0476(7) 0.0398(7) 0.0046(6) 0.0113(6) 0.0074(6)
C1 0.032(2) 0.038(2) 0.035(2) -0.0078(19) 0.0182(19) -0.0063(18)
C2 0.045(3) 0.048(3) 0.049(3) -0.008(2) 0.030(2) -0.002(2)
C3 0.061(3) 0.063(3) 0.052(3) -0.005(2) 0.040(3) -0.012(3)
C4 0.068(3) 0.053(3) 0.051(3) 0.001(2) 0.037(3) -0.016(2)
C5 0.058(3) 0.042(3) 0.039(2) 0.000(2) 0.026(2) -0.008(2)
C6 0.039(2) 0.035(2) 0.029(2) -0.0003(18) 0.0166(18) -0.0091(18)
C7 0.034(2) 0.023(2) 0.028(2) 0.0025(16) 0.0131(18) 0.0008(16)
C8 0.045(3) 0.039(2) 0.042(2) -0.004(2) 0.019(2) -0.0027(19)
C9 0.044(3) 0.042(3) 0.042(2) -0.011(2) 0.008(2) -0.005(2)
C10 0.039(3) 0.038(3) 0.051(3) -0.011(2) 0.002(2) -0.010(2)
C11 0.037(3) 0.057(3) 0.059(3) -0.007(2) 0.019(2) -0.010(2)
C12 0.041(3) 0.045(3) 0.042(2) -0.010(2) 0.018(2) -0.008(2)
C13 0.045(2) 0.026(2) 0.036(2) 0.0028(18) 0.018(2) -0.0014(18)
C14 0.057(3) 0.029(2) 0.068(3) 0.000(2) 0.003(3) 0.000(2)
C15 0.057(3) 0.037(3) 0.081(4) 0.006(3) -0.003(3) 0.007(2)
C16 0.072(3) 0.023(2) 0.065(3) 0.005(2) 0.028(3) 0.003(2)
C17 0.064(3) 0.026(2) 0.053(3) -0.004(2) 0.023(2) -0.009(2)
C18 0.047(3) 0.029(2) 0.045(2) 0.001(2) 0.019(2) -0.0032(19)
C19 0.033(2) 0.025(2) 0.025(2) 0.0024(16) 0.0106(17) 0.0016(16)
C20 0.033(2) 0.033(2) 0.041(2) -0.0023(19) 0.0118(19) -0.0031(18)
C21 0.037(2) 0.048(3) 0.056(3) -0.012(2) 0.011(2) -0.009(2)
C22 0.055(3) 0.044(3) 0.040(3) -0.018(2) 0.010(2) -0.009(2)
C23 0.047(3) 0.054(3) 0.036(2) -0.012(2) 0.017(2) 0.002(2)
C24 0.035(2) 0.036(2) 0.024(2) -0.0033(17) 0.0085(18) 0.0014(17)
C25 0.036(2) 0.057(3) 0.030(2) -0.013(2) 0.0163(19) -0.001(2)
C26 0.058(3) 0.068(3) 0.053(3) -0.006(2) 0.028(2) -0.011(2)
C27 0.046(3) 0.101(4) 0.085(4) 0.025(3) 0.033(3) 0.020(3)
C28 0.033(2) 0.049(3) 0.061(3) -0.015(2) 0.021(2) -0.007(2)
C29 0.052(3) 0.094(4) 0.076(4) -0.003(3) 0.035(3) -0.010(3)
C30 0.047(3) 0.067(3) 0.114(4) -0.013(3) 0.032(3) 0.001(3)
C31 0.045(2) 0.042(2) 0.032(2) 0.0019(19) 0.0200(19) 0.0056(19)
C32 0.054(3) 0.034(2) 0.038(2) -0.0023(19) 0.028(2) -0.001(2)
C33 0.073(3) 0.039(3) 0.056(3) -0.001(2) 0.044(3) 0.010(2)
C34 0.095(4) 0.039(3) 0.066(3) -0.018(2) 0.055(3) -0.003(3)
C35 0.083(4) 0.048(3) 0.054(3) -0.018(2) 0.041(3) -0.010(3)
C36 0.085(4) 0.057(3) 0.100(4) -0.008(3) 0.058(4) 0.012(3)
C37 0.036(2) 0.044(2) 0.032(2) -0.0025(19) 0.0165(18) -0.0012(19)
C38 0.044(2) 0.025(2) 0.044(2) -0.0019(19) 0.017(2) -0.0013(18)
C39 0.049(3) 0.069(3) 0.059(3) 0.009(2) 0.021(2) 0.020(2)
C40 0.061(3) 0.078(4) 0.049(3) 0.018(3) 0.017(2) 0.012(3)
C41 0.080(4) 0.046(3) 0.053(3) 0.004(2) 0.014(3) 0.005(3)
C42 0.074(4) 0.191(7) 0.098(4) 0.096(5) 0.025(4) -0.003(4)
C43 0.073(4) 0.051(3) 0.135(5) -0.019(3) 0.067(4) -0.019(3)
C44 0.100(4) 0.061(3) 0.098(4) -0.020(3) 0.068(4) -0.019(3)

loop_
_atom_type_symbol
_atom_type_description
_atom_type_scat_dispersion_real
_atom_type_scat_dispersion_imag
_atom_type_scat_source
C C 0.0033 0.0016 'International Tables Vol C Tables 4.2.6.8 and 6.1.1.4'
H H 0.0000 0.0000 'International Tables Vol C Tables 4.2.6.8 and 6.1.1.4'
N N 0.0061 0.0033 'International Tables Vol C Tables 4.2.6.8 and 6.1.1.4'
Si Si 0.0817 0.0704 'International Tables Vol C Tables 4.2.6.8 and 6.1.1.4'
P P 0.1023 0.0942 'International Tables Vol C Tables 4.2.6.8 and 6.1.1.4'
S S 0.1246 0.1234 'International Tables Vol C Tables 4.2.6.8 and 6.1.1.4'
Sc Sc 0.2519 0.3716 'International Tables Vol C Tables 4.2.6.8 and 6.1.1.4'

loop_
_geom_angle_atom_site_label_1
_geom_angle_atom_site_label_2
_geom_angle_atom_site_label_3
_geom_angle
N1 Sc1 N2 90.19(11)
N1 Sc1 C37 118.85(12)
N2 Sc1 C37 115.80(12)
N1 Sc1 C38 108.14(12)
N2 Sc1 C38 120.72(12)
C37 Sc1 C38 103.53(14)
C1 N1 C31 117.4(3)
C1 N1 Sc1 137.7(2)
C31 N1 Sc1 102.9(2)
C19 N2 P1 123.8(2)
C19 N2 Sc1 120.0(2)
P1 N2 Sc1 111.08(14)
N2 P1 C6 114.79(16)
N2 P1 C7 108.42(15)
C6 P1 C7 105.49(16)
N2 P1 C13 113.77(16)
C6 P1 C13 108.69(17)
C7 P1 C13 104.89(17)
C35 S1 C32 92.2(2)
C38 Si1 C44 112.38(19)
C38 Si1 C42 111.5(2)
C44 Si1 C42 106.7(3)
C38 Si1 C43 113.08(19)
C44 Si1 C43 106.6(2)
C42 Si1 C43 106.1(3)
C37 Si2 C39 110.17(19)
C37 Si2 C41 111.85(19)
C39 Si2 C41 108.2(2)
C37 Si2 C40 113.22(18)
C39 Si2 C40 107.8(2)
C41 Si2 C40 105.4(2)
N1 C1 C2 123.7(3)
N1 C1 C6 120.0(3)
C2 C1 C6 116.2(3)
C3 C2 C1 121.6(4)
C3 C2 H2 119.2
C1 C2 H2 119.2
C4 C3 C2 121.3(4)
C4 C3 H3 119.4
C2 C3 H3 119.4
C3 C4 C5 119.7(4)
C3 C4 H4 120.2
C5 C4 H4 120.2
C4 C5 C6 120.5(4)
C4 C5 H5 119.8
C6 C5 H5 119.8
C5 C6 C1 120.7(3)
C5 C6 P1 120.0(3)
C1 C6 P1 119.2(3)
C12 C7 C8 118.1(3)
C12 C7 P1 121.0(3)
C8 C7 P1 120.5(3)
C9 C8 C7 120.4(4)
C9 C8 H8 119.8
C7 C8 H8 119.8
C10 C9 C8 121.1(4)
C10 C9 H9 119.4
C8 C9 H9 119.4
C9 C10 C11 119.6(4)
C9 C10 H10 120.2
C11 C10 H10 120.2
C10 C11 C12 119.9(4)
C10 C11 H11 120.0
C12 C11 H11 120.0
C11 C12 C7 120.8(4)
C11 C12 H12 119.6
C7 C12 H12 119.6
C14 C13 C18 118.5(4)
C14 C13 P1 120.4(3)
C18 C13 P1 121.1(3)
C15 C14 C13 120.6(4)
C15 C14 H14 119.7
C13 C14 H14 119.7
C16 C15 C14 120.0(4)
C16 C15 H15 120.0
C14 C15 H15 120.0
C17 C16 C15 120.1(4)
C17 C16 H16 120.0
C15 C16 H16 120.0
C16 C17 C18 120.5(4)
C16 C17 H17 119.8
C18 C17 H17 119.8
C17 C18 C13 120.3(4)
C17 C18 H18 119.8
C13 C18 H18 119.8
C24 C19 C20 119.6(3)
C24 C19 N2 119.1(3)
C20 C19 N2 121.1(3)
C21 C20 C19 118.5(3)
C21 C20 C28 117.6(4)
C19 C20 C28 123.9(3)
C22 C21 C20 121.4(4)
C22 C21 H21 119.3
C20 C21 H21 119.3
C23 C22 C21 120.0(4)
C23 C22 H22 120.0
C21 C22 H22 120.0
C22 C23 C24 121.3(4)
C22 C23 H23 119.4
C24 C23 H23 119.4
C23 C24 C19 119.1(3)
C23 C24 C25 118.1(3)
C19 C24 C25 122.7(3)
C24 C25 C26 111.3(3)
C24 C25 C27 110.9(3)
C26 C25 C27 110.3(3)
C24 C25 H25 108.1
C26 C25 H25 108.1
C27 C25 H25 108.1
C25 C26 H26A 109.5
C25 C26 H26B 109.5
H26A C26 H26B 109.5
C25 C26 H26C 109.5
H26A C26 H26C 109.5
H26B C26 H26C 109.5
C25 C27 H27A 109.5
C25 C27 H27B 109.5
H27A C27 H27B 109.5
C25 C27 H27C 109.5
H27A C27 H27C 109.5
H27B C27 H27C 109.5
C30 C28 C20 112.9(4)
C30 C28 C29 109.0(3)
C20 C28 C29 110.8(3)
C30 C28 H28 108.0
C20 C28 H28 108.0
C29 C28 H28 108.0
C28 C29 H29A 109.5
C28 C29 H29B 109.5
H29A C29 H29B 109.5
C28 C29 H29C 109.5
H29A C29 H29C 109.5
H29B C29 H29C 109.5
C28 C30 H30A 109.5
C28 C30 H30B 109.5
H30A C30 H30B 109.5
C28 C30 H30C 109.5
H30A C30 H30C 109.5
H30B C30 H30C 109.5
N1 C31 C32 115.7(3)
N1 C31 H31A 108.3
C32 C31 H31A 108.3
N1 C31 H31B 108.3
C32 C31 H31B 108.3
H31A C31 H31B 107.4
C33 C32 C31 128.2(4)
C33 C32 S1 111.7(3)
C31 C32 S1 120.0(3)
C32 C33 C34 110.7(4)
C32 C33 C36 125.1(4)
C34 C33 C36 124.2(4)
C35 C34 C33 114.1(4)
C35 C34 H34 122.9
C33 C34 H34 122.9
C34 C35 S1 111.3(4)
C34 C35 H35 124.4
S1 C35 H35 124.4
C33 C36 H36A 109.5
C33 C36 H36B 109.5
H36A C36 H36B 109.5
C33 C36 H36C 109.5
H36A C36 H36C 109.5
H36B C36 H36C 109.5
Si2 C37 Sc1 131.16(18)
Si2 C37 H37A 104.5
Sc1 C37 H37A 104.5
Si2 C37 H37B 104.5
Sc1 C37 H37B 104.5
H37A C37 H37B 105.6
Si1 C38 Sc1 130.60(19)
Si1 C38 H38A 104.6
Sc1 C38 H38A 104.6
Si1 C38 H38B 104.6
Sc1 C38 H38B 104.6
H38A C38 H38B 105.7
Si2 C39 H39A 109.5
Si2 C39 H39B 109.5
H39A C39 H39B 109.5
Si2 C39 H39C 109.5
H39A C39 H39C 109.5
H39B C39 H39C 109.5
Si2 C40 H40A 109.5
Si2 C40 H40B 109.5
H40A C40 H40B 109.5
Si2 C40 H40C 109.5
H40A C40 H40C 109.5
H40B C40 H40C 109.5
Si2 C41 H41A 109.5
Si2 C41 H41B 109.5
H41A C41 H41B 109.5
Si2 C41 H41C 109.5
H41A C41 H41C 109.5
H41B C41 H41C 109.5
Si1 C42 H42A 109.5
Si1 C42 H42B 109.5
H42A C42 H42B 109.5
Si1 C42 H42C 109.5
H42A C42 H42C 109.5
H42B C42 H42C 109.5
Si1 C43 H43A 109.5
Si1 C43 H43B 109.5
H43A C43 H43B 109.5
Si1 C43 H43C 109.5
H43A C43 H43C 109.5
H43B C43 H43C 109.5
Si1 C44 H44A 109.5
Si1 C44 H44B 109.5
H44A C44 H44B 109.5
Si1 C44 H44C 109.5
H44A C44 H44C 109.5
H44B C44 H44C 109.5

loop_
_geom_bond_atom_site_label_1
_geom_bond_atom_site_label_2
_geom_bond_distance
Sc1 N1 2.090(3)
Sc1 N2 2.147(3)
Sc1 C37 2.201(3)
Sc1 C38 2.218(4)
N1 C1 1.377(4)
N1 C31 1.464(4)
N2 C19 1.454(4)
N2 P1 1.617(3)
P1 C6 1.786(4)
P1 C7 1.802(4)
P1 C13 1.808(4)
S1 C35 1.705(4)
S1 C32 1.713(4)
Si1 C38 1.834(4)
Si1 C44 1.859(5)
Si1 C42 1.861(5)
Si1 C43 1.869(4)
Si2 C37 1.841(4)
Si2 C39 1.866(4)
Si2 C41 1.873(4)
Si2 C40 1.888(4)
C1 C2 1.423(5)
C1 C6 1.423(5)
C2 C3 1.375(5)
C2 H2 0.9500
C3 C4 1.368(6)
C3 H3 0.9500
C4 C5 1.385(5)
C4 H4 0.9500
C5 C6 1.401(5)
C5 H5 0.9500
C7 C12 1.386(5)
C7 C8 1.392(5)
C8 C9 1.374(5)
C8 H8 0.9500
C9 C10 1.361(5)
C9 H9 0.9500
C10 C11 1.376(5)
C10 H10 0.9500
C11 C12 1.385(5)
C11 H11 0.9500
C12 H12 0.9500
C13 C14 1.387(5)
C13 C18 1.388(5)
C14 C15 1.385(5)
C14 H14 0.9500
C15 C16 1.369(6)
C15 H15 0.9500
C16 C17 1.367(6)
C16 H16 0.9500
C17 C18 1.381(5)
C17 H17 0.9500
C18 H18 0.9500
C19 C24 1.407(5)
C19 C20 1.409(5)
C20 C21 1.392(5)
C20 C28 1.520(5)
C21 C22 1.376(5)
C21 H21 0.9500
C22 C23 1.359(5)
C22 H22 0.9500
C23 C24 1.391(5)
C23 H23 0.9500
C24 C25 1.514(5)
C25 C26 1.526(5)
C25 C27 1.531(6)
C25 H25 1.0000
C26 H26A 0.9800
C26 H26B 0.9800
C26 H26C 0.9800
C27 H27A 0.9800
C27 H27B 0.9800
C27 H27C 0.9800
C28 C30 1.516(6)
C28 C29 1.547(6)
C28 H28 1.0000
C29 H29A 0.9800
C29 H29B 0.9800
C29 H29C 0.9800
C30 H30A 0.9800
C30 H30B 0.9800
C30 H30C 0.9800
C31 C32 1.509(5)
C31 H31A 0.9900
C31 H31B 0.9900
C32 C33 1.375(5)
C33 C34 1.427(6)
C33 C36 1.453(6)
C34 C35 1.346(6)
C34 H34 0.9500
C35 H35 0.9500
C36 H36A 0.9800
C36 H36B 0.9800
C36 H36C 0.9800
C37 H37A 0.9900
C37 H37B 0.9900
C38 H38A 0.9900
C38 H38B 0.9900
C39 H39A 0.9800
C39 H39B 0.9800
C39 H39C 0.9800
C40 H40A 0.9800
C40 H40B 0.9800
C40 H40C 0.9800
C41 H41A 0.9800
C41 H41B 0.9800
C41 H41C 0.9800
C42 H42A 0.9800
C42 H42B 0.9800
C42 H42C 0.9800
C43 H43A 0.9800
C43 H43B 0.9800
C43 H43C 0.9800
C44 H44A 0.9800
C44 H44B 0.9800
C44 H44C 0.9800
